data_7006713
loop_
_publ_author_name
'Brewer, Cynthia'
'Brewer, Greg'
'Butcher, Ray J.'
'Carpenter, Everett E.'
'Cuenca, Luciann'
'Noll, Bruce C.'
'Scheidt, W. Robert'
'Viragh, Carol'
'Zavalij, Peter Y.'
'Zielaski, Daniel'

_publ_section_title
;
 Synthesis and characterization of manganese(II) and iron(III) d5
 tripodal imidazole complexes. Effect of oxidation state, protonation
 state and ligand conformation on coordination number and spin state.
;
_journal_issue 8
_journal_name_full 'Dalton transactions (Cambridge, England : 2003)'
_journal_page_first 1009
_journal_page_last 1019
_journal_paper_doi 10.1039/b513282g
_journal_year 2006
_chemical_compound_source synthesized
_chemical_formula_moiety 'C21 H30 Fe N6, 3(Cl O4), 3/2(C2 H6 O)'
_chemical_formula_sum 'C24 H39 Cl3 Fe N10 O13.5'
_chemical_formula_weight 845.85
_space_group_IT_number 146
_symmetry_cell_setting hexagonal
_symmetry_Int_Tables_number 146
_symmetry_space_group_name_Hall 'R 3'
_symmetry_space_group_name_H-M 'R 3 :H'
_atom_sites_solution_hydrogens geom
_atom_sites_solution_primary direct
_atom_sites_solution_secondary difmap
_audit_creation_method SHELXL-97
_cell_angle_alpha 90.00
_cell_angle_beta 90.00
_cell_angle_gamma 120.00
_cell_formula_units_Z 6
_cell_length_a 16.5805(8)
_cell_length_b 16.5805(8)
_cell_length_c 22.0774(15)
_cell_measurement_reflns_used 8957
_cell_measurement_temperature 100(2)
_cell_measurement_theta_max 28.29
_cell_measurement_theta_min 2.33
_cell_volume 5256.2(5)
_computing_cell_refinement 'SAINT (Bruker, 2002)'
_computing_data_collection 'SMART (Bruker, 2002)'
_computing_data_reduction 'SAINT/XPREP (Bruker, 2002; Sheldrick, 1998)'
_computing_molecular_graphics 'XP (Sheldrick, 1998)'
_computing_publication_material 'enCIFer (CCDC, 2004)'
_computing_structure_refinement 'XL (Sheldrick, 2001)'
_computing_structure_solution 'XS (Sheldrick, 2001)'
_diffrn_ambient_temperature 100(2)
_diffrn_detector_area_resol_mean 8.33
_diffrn_measured_fraction_theta_full 1.000
_diffrn_measured_fraction_theta_max 1.000
_diffrn_measurement_device_type 'Bruker SMART Apex CCD diffractometer'
_diffrn_measurement_method '\w scans'
_diffrn_radiation_monochromator graphite
_diffrn_radiation_probe x-ray
_diffrn_radiation_type MoK\a
_diffrn_radiation_wavelength 0.71073
_diffrn_reflns_av_R_equivalents 0.0244
_diffrn_reflns_av_sigmaI/netI 0.0272
_diffrn_reflns_limit_h_max 22
_diffrn_reflns_limit_h_min -22
_diffrn_reflns_limit_k_max 22
_diffrn_reflns_limit_k_min -22
_diffrn_reflns_limit_l_max 29
_diffrn_reflns_limit_l_min -29
_diffrn_reflns_number 18624
_diffrn_reflns_theta_full 28.29
_diffrn_reflns_theta_max 28.29
_diffrn_reflns_theta_min 2.33
_diffrn_source 'fine-focus sealed tube'
_diffrn_source_type 'Siemens KFFMO2K-90'
_exptl_absorpt_coefficient_mu 0.737
_exptl_absorpt_correction_T_max 0.7569
_exptl_absorpt_correction_T_min 0.7094
_exptl_absorpt_correction_type multi-scan
_exptl_crystal_colour purple
_exptl_crystal_density_diffrn 1.603
_exptl_crystal_density_method 'not measured'
_exptl_crystal_description prism
_exptl_crystal_F_000 2628
_exptl_crystal_size_max 0.50
_exptl_crystal_size_mid 0.40
_exptl_crystal_size_min 0.40
_refine_diff_density_max 2.342
_refine_diff_density_min -0.380
_refine_diff_density_rms 0.091
_refine_ls_abs_structure_details 'Flack H D (1983), Acta Cryst. A39, 876-881'
_refine_ls_abs_structure_Flack 0.025(19)
_refine_ls_extinction_method none
_refine_ls_goodness_of_fit_ref 1.071
_refine_ls_hydrogen_treatment constr
_refine_ls_matrix_type full
_refine_ls_number_parameters 313
_refine_ls_number_reflns 5525
_refine_ls_number_restraints 1
_refine_ls_restrained_S_all 1.071
_refine_ls_R_factor_all 0.0367
_refine_ls_R_factor_gt 0.0367
_refine_ls_shift/su_max 0.001
_refine_ls_shift/su_mean 0.000
_refine_ls_structure_factor_coef Fsqd
_refine_ls_weighting_details 'calc w=1/[\s^2^(Fo^2^)+(0.0716P)^2^+4.2046P] where P=(Fo^2^+2Fc^2^)/3'
_refine_ls_weighting_scheme calc
_refine_ls_wR_factor_gt 0.0962
_refine_ls_wR_factor_ref 0.0962
_reflns_number_gt 5521
_reflns_number_total 5525
_reflns_threshold_expression >2sigma(I)
_cod_data_source_file b513282g.txt
_cod_data_source_block wrs1302m
_cod_depositor_comments
;

2018-05-20
Z value and formula fixed to values more according to usual
chemical conventions.                 miguel
;
_cod_original_formula_sum 'C48 H78 Cl6 Fe2 N20 O27'
_cod_original_formula_weight 1691.70
_cod_original_formula_moiety '2(C21 H30 Fe N6), 6(Cl O4), 3(C2 H6 O)'
_cod_original_formula_units_Z 3
_cod_original_sg_symbol_H-M 'R 3'
_cod_database_code 7006713

loop_
_symmetry_equiv_pos_as_xyz
'x, y, z'
'-y, x-y, z'
'-x+y, -x, z'
'x+2/3, y+1/3, z+1/3'
'-y+2/3, x-y+1/3, z+1/3'
'-x+y+2/3, -x+1/3, z+1/3'
'x+1/3, y+2/3, z+2/3'
'-y+1/3, x-y+2/3, z+2/3'
'-x+y+1/3, -x+2/3, z+2/3'

loop_
_atom_site_label
_atom_site_type_symbol
_atom_site_fract_x
_atom_site_fract_y
_atom_site_fract_z
_atom_site_U_iso_or_equiv
_atom_site_adp_type
_atom_site_occupancy
_atom_site_symmetry_multiplicity
_atom_site_calc_flag
_atom_site_refinement_flags
_atom_site_disorder_assembly
_atom_site_disorder_group
Fe1 Fe 1.0000 1.0000 0.70163(3) 0.01614(14) Uani 1 3 d S . .
N1 N 1.0000 1.0000 0.8189(2) 0.0211(9) Uani 1 3 d S . .
N2 N 0.97609(18) 0.8705(2) 0.73420(13) 0.0193(5) Uani 1 1 d . . .
N3 N 0.9024(2) 0.9003(2) 0.63753(13) 0.0190(5) Uani 1 1 d . . .
N4 N 0.8208(2) 0.8091(2) 0.56278(12) 0.0199(5) Uani 1 1 d . . .
H4A H 0.7885 0.7911 0.5289 0.024 Uiso 1 1 calc R . .
C1 C 0.9767(2) 0.9058(3) 0.83884(15) 0.0236(6) Uani 1 1 d . . .
H1A H 0.9083 0.8661 0.8428 0.028 Uiso 1 1 calc R . .
H1B H 1.0050 0.9094 0.8789 0.028 Uiso 1 1 calc R . .
C2 C 1.0126(3) 0.8636(2) 0.79352(15) 0.0238(6) Uani 1 1 d . . .
H2A H 1.0815 0.8979 0.7932 0.029 Uiso 1 1 calc R . .
H2B H 0.9905 0.7976 0.8037 0.029 Uiso 1 1 calc R . .
C3 C 0.9264(2) 0.7979(2) 0.70217(15) 0.0217(6) Uani 1 1 d . . .
H3A H 0.9153 0.7381 0.7140 0.026 Uiso 1 1 calc R . .
C4 C 0.8883(2) 0.8118(2) 0.64736(15) 0.0199(6) Uani 1 1 d . . .
C5 C 0.8372(2) 0.7534(2) 0.60005(14) 0.0200(6) Uani 1 1 d . . .
C6 C 0.8618(2) 0.8961(2) 0.58568(14) 0.0208(6) Uani 1 1 d . . .
H6A H 0.8614 0.9474 0.5668 0.025 Uiso 1 1 calc R . .
C7 C 0.8073(3) 0.6546(2) 0.58765(18) 0.0291(7) Uani 1 1 d . . .
H7A H 0.7711 0.6350 0.5500 0.035 Uiso 1 1 calc R . .
H7B H 0.7688 0.6158 0.6212 0.035 Uiso 1 1 calc R . .
H7C H 0.8623 0.6475 0.5835 0.035 Uiso 1 1 calc R . .
Fe2 Fe 0.6667 0.3333 0.56102(3) 0.01694(14) Uani 1 3 d S . .
N21 N 0.6667 0.3333 0.4381(2) 0.0187(8) Uani 1 3 d S . .
N22 N 0.7886(2) 0.44683(19) 0.52499(13) 0.0201(5) Uani 1 1 d . . .
N23 N 0.8748(3) 0.3638(3) 0.69139(16) 0.0348(8) Uani 1 1 d . . .
H23A H 0.8973 0.3519 0.7242 0.042 Uiso 1 1 calc R . .
N24 N 0.7740(2) 0.3522(2) 0.62307(14) 0.0237(5) Uani 1 1 d . . .
C21 C 0.7564(2) 0.4135(2) 0.41931(16) 0.0216(6) Uani 1 1 d . . .
H21A H 0.7493 0.4373 0.3798 0.026 Uiso 1 1 calc R . .
H21B H 0.8036 0.3940 0.4149 0.026 Uiso 1 1 calc R . .
C22 C 0.7876(2) 0.4893(2) 0.46709(16) 0.0229(6) Uani 1 1 d . . .
H22A H 0.8505 0.5415 0.4574 0.028 Uiso 1 1 calc R . .
H22B H 0.7439 0.5136 0.4689 0.028 Uiso 1 1 calc R . .
C23 C 0.8665(2) 0.4734(2) 0.55330(16) 0.0243(6) Uani 1 1 d . . .
H23B H 0.9237 0.5233 0.5389 0.029 Uiso 1 1 calc R . .
C24 C 0.8616(2) 0.4241(3) 0.60686(15) 0.0256(6) Uani 1 1 d . . .
C25 C 0.9252(3) 0.4303(3) 0.65005(18) 0.0333(9) Uani 1 1 d . . .
C26 C 0.7848(3) 0.3185(3) 0.67452(17) 0.0294(7) Uani 1 1 d . . .
H26A H 0.7358 0.2691 0.6966 0.035 Uiso 1 1 calc R . .
C27 C 1.0276(3) 0.4915(4) 0.6562(2) 0.0452(12) Uani 1 1 d . . .
H27A H 1.0487 0.4759 0.6935 0.054 Uiso 1 1 calc R . .
H27B H 1.0430 0.5568 0.6577 0.054 Uiso 1 1 calc R . .
H27C H 1.0588 0.4823 0.6214 0.054 Uiso 1 1 calc R . .
Cl1 Cl 0.03333(5) 0.32449(6) 0.79659(4) 0.02211(14) Uani 1 1 d . . .
O1 O 0.13009(19) 0.3941(2) 0.79131(16) 0.0360(7) Uani 1 1 d . . .
O2 O 0.0172(3) 0.2754(3) 0.85268(16) 0.0464(8) Uani 1 1 d . . .
O3 O 0.0060(2) 0.2603(2) 0.74672(16) 0.0418(7) Uani 1 1 d . . .
O4 O -0.02195(18) 0.3709(2) 0.79573(12) 0.0264(5) Uani 1 1 d . . .
Cl2 Cl 0.68706(5) 0.12177(6) 0.78767(4) 0.02554(16) Uani 1 1 d . . .
O21 O 0.6314(3) 0.1607(4) 0.8036(2) 0.0635(13) Uani 1 1 d . . .
O22 O 0.6599(4) 0.0359(3) 0.8202(3) 0.0848(17) Uani 1 1 d . . .
O23 O 0.7821(2) 0.1865(3) 0.80095(19) 0.0501(9) Uani 1 1 d . . .
O24 O 0.6809(3) 0.1042(3) 0.72440(18) 0.0543(10) Uani 1 1 d . . .
C1S C 0.3215(6) 0.2423(7) 0.9726(5) 0.099(4) Uani 1 1 d . . .
H1SB H 0.3900 0.2752 0.9677 0.119 Uiso 1 1 calc R . .
H1SC H 0.3060 0.2572 1.0129 0.119 Uiso 1 1 calc R . .
C2S C 0.2804(5) 0.1410(6) 0.9645(3) 0.0606(14) Uani 1 1 d . . .
H2S1 H 0.2123 0.1111 0.9657 0.091 Uiso 1 1 calc R . .
H2S2 H 0.3017 0.1160 0.9970 0.091 Uiso 1 1 calc R . .
H2S3 H 0.2997 0.1286 0.9253 0.091 Uiso 1 1 calc R . .
O1S O 0.2747(5) 0.2677(5) 0.9212(3) 0.0853(16) Uani 1 1 d . . .
H1S H 0.3054 0.2773 0.8891 0.128 Uiso 1 1 calc R . .

loop_
_atom_site_aniso_label
_atom_site_aniso_U_11
_atom_site_aniso_U_22
_atom_site_aniso_U_33
_atom_site_aniso_U_23
_atom_site_aniso_U_13
_atom_site_aniso_U_12
Fe1 0.0138(2) 0.0138(2) 0.0209(3) 0.000 0.000 0.00689(10)
N1 0.0256(14) 0.0256(14) 0.0122(18) 0.000 0.000 0.0128(7)
N2 0.0142(12) 0.0166(12) 0.0261(13) 0.0051(10) 0.0015(10) 0.0070(10)
N3 0.0152(12) 0.0168(12) 0.0250(13) 0.0009(10) -0.0001(9) 0.0079(10)
N4 0.0191(12) 0.0189(12) 0.0188(11) -0.0004(9) -0.0001(9) 0.0075(11)
C1 0.0261(16) 0.0280(16) 0.0167(13) 0.0048(11) 0.0017(11) 0.0136(13)
C2 0.0274(16) 0.0251(16) 0.0244(15) 0.0015(12) -0.0048(12) 0.0172(14)
C3 0.0214(14) 0.0180(14) 0.0268(16) 0.0018(11) 0.0025(11) 0.0107(12)
C4 0.0153(13) 0.0146(13) 0.0264(14) 0.0007(10) 0.0024(10) 0.0049(10)
C5 0.0177(14) 0.0154(14) 0.0237(14) -0.0012(11) 0.0026(11) 0.0057(12)
C6 0.0213(14) 0.0200(14) 0.0212(14) -0.0017(11) 0.0005(11) 0.0105(12)
C7 0.0319(19) 0.0137(14) 0.0342(16) -0.0027(12) -0.0018(13) 0.0059(13)
Fe2 0.0140(2) 0.0140(2) 0.0229(3) 0.000 0.000 0.00699(10)
N21 0.0142(12) 0.0142(12) 0.028(2) 0.000 0.000 0.0071(6)
N22 0.0185(12) 0.0171(12) 0.0243(13) -0.0036(9) 0.0003(9) 0.0085(9)
N23 0.0349(18) 0.053(2) 0.0280(15) -0.0109(14) -0.0080(13) 0.0308(18)
N24 0.0210(14) 0.0273(14) 0.0253(13) -0.0041(11) -0.0025(11) 0.0139(12)
C21 0.0191(14) 0.0202(14) 0.0242(14) 0.0026(11) 0.0044(11) 0.0088(12)
C22 0.0157(14) 0.0157(13) 0.0309(15) 0.0028(12) 0.0039(11) 0.0029(11)
C23 0.0193(15) 0.0219(15) 0.0291(16) -0.0068(12) -0.0021(12) 0.0083(13)
C24 0.0134(13) 0.0306(18) 0.0325(15) -0.0096(14) -0.0070(11) 0.0109(14)
C25 0.0253(18) 0.051(2) 0.0313(18) -0.0201(17) -0.0112(14) 0.0250(18)
C26 0.0294(18) 0.035(2) 0.0312(17) -0.0020(14) -0.0041(14) 0.0219(16)
C27 0.024(2) 0.062(3) 0.044(2) -0.018(2) -0.0154(17) 0.018(2)
Cl1 0.0172(3) 0.0175(3) 0.0297(3) -0.0025(3) -0.0013(3) 0.0072(3)
O1 0.0149(12) 0.0274(14) 0.0587(19) -0.0030(13) -0.0022(11) 0.0051(10)
O2 0.050(2) 0.0438(19) 0.0513(19) 0.0164(15) 0.0064(15) 0.0274(17)
O3 0.0336(15) 0.0317(15) 0.0574(19) -0.0217(13) -0.0091(14) 0.0143(13)
O4 0.0222(12) 0.0304(13) 0.0308(12) -0.0025(10) -0.0015(9) 0.0164(11)
Cl2 0.0166(3) 0.0246(4) 0.0315(4) -0.0039(3) 0.0003(3) 0.0073(3)
O21 0.0405(18) 0.084(3) 0.084(3) -0.040(2) -0.0075(19) 0.045(2)
O22 0.066(3) 0.038(2) 0.123(5) 0.034(3) 0.021(3) 0.005(2)
O23 0.0196(14) 0.049(2) 0.073(2) -0.0278(17) -0.0088(14) 0.0112(14)
O24 0.049(2) 0.072(3) 0.060(2) -0.0157(19) -0.0101(16) 0.043(2)
C1S 0.065(5) 0.078(5) 0.125(8) -0.042(5) 0.034(5) 0.014(4)
C2S 0.064(3) 0.061(4) 0.050(3) -0.006(3) 0.005(2) 0.026(3)
O1S 0.092(4) 0.091(4) 0.093(4) 0.025(3) 0.023(3) 0.061(4)

loop_
_atom_type_symbol
_atom_type_description
_atom_type_scat_dispersion_real
_atom_type_scat_dispersion_imag
_atom_type_scat_source
C C 0.0033 0.0016 'International Tables Vol C Tables 4.2.6.8 and 6.1.1.4'
H H 0.0000 0.0000 'International Tables Vol C Tables 4.2.6.8 and 6.1.1.4'
N N 0.0061 0.0033 'International Tables Vol C Tables 4.2.6.8 and 6.1.1.4'
O O 0.0106 0.0060 'International Tables Vol C Tables 4.2.6.8 and 6.1.1.4'
Cl Cl 0.1484 0.1585 'International Tables Vol C Tables 4.2.6.8 and 6.1.1.4'
Fe Fe 0.3463 0.8444 'International Tables Vol C Tables 4.2.6.8 and 6.1.1.4'

loop_
_geom_angle_atom_site_label_1
_geom_angle_atom_site_label_2
_geom_angle_atom_site_label_3
_geom_angle
_geom_angle_site_symmetry_1
_geom_angle_site_symmetry_3
_geom_angle_publ_flag
N2 Fe1 N2 108.98(9) 3_675 2_765 ?
N2 Fe1 N2 108.98(9) 3_675 . ?
N2 Fe1 N2 108.98(9) 2_765 . ?
N2 Fe1 N3 75.92(11) 3_675 3_675 ?
N2 Fe1 N3 89.55(10) 2_765 3_675 ?
N2 Fe1 N3 157.09(12) . 3_675 ?
N2 Fe1 N3 89.55(10) 3_675 . ?
N2 Fe1 N3 157.09(12) 2_765 . ?
N2 Fe1 N3 75.93(11) . . ?
N3 Fe1 N3 81.83(12) 3_675 . ?
N2 Fe1 N3 157.09(11) 3_675 2_765 ?
N2 Fe1 N3 75.92(11) 2_765 2_765 ?
N2 Fe1 N3 89.55(10) . 2_765 ?
N3 Fe1 N3 81.83(12) 3_675 2_765 ?
N3 Fe1 N3 81.83(12) . 2_765 ?
C1 N1 C1 111.53(19) 3_675 2_765 ?
C1 N1 C1 111.53(19) 3_675 . ?
C1 N1 C1 111.53(19) 2_765 . ?
C3 N2 C2 121.1(3) . . ?
C3 N2 Fe1 118.3(2) . . ?
C2 N2 Fe1 120.5(2) . . ?
C6 N3 C4 105.7(3) . . ?
C6 N3 Fe1 141.2(2) . . ?
C4 N3 Fe1 111.9(2) . . ?
C6 N4 C5 109.5(3) . . ?
C6 N4 H4A 125.2 . . ?
C5 N4 H4A 125.2 . . ?
N1 C1 C2 109.8(3) . . ?
N1 C1 H1A 109.7 . . ?
C2 C1 H1A 109.7 . . ?
N1 C1 H1B 109.7 . . ?
C2 C1 H1B 109.7 . . ?
H1A C1 H1B 108.2 . . ?
N2 C2 C1 106.4(3) . . ?
N2 C2 H2A 110.4 . . ?
C1 C2 H2A 110.4 . . ?
N2 C2 H2B 110.4 . . ?
C1 C2 H2B 110.4 . . ?
H2A C2 H2B 108.6 . . ?
N2 C3 C4 116.3(3) . . ?
N2 C3 H3A 121.8 . . ?
C4 C3 H3A 121.8 . . ?
N3 C4 C5 110.0(3) . . ?
N3 C4 C3 116.6(3) . . ?
C5 C4 C3 133.3(3) . . ?
N4 C5 C4 103.9(3) . . ?
N4 C5 C7 124.7(3) . . ?
C4 C5 C7 131.4(3) . . ?
N3 C6 N4 110.8(3) . . ?
N3 C6 H6A 124.6 . . ?
N4 C6 H6A 124.6 . . ?
C5 C7 H7A 109.5 . . ?
C5 C7 H7B 109.5 . . ?
H7A C7 H7B 109.5 . . ?
C5 C7 H7C 109.5 . . ?
H7A C7 H7C 109.5 . . ?
H7B C7 H7C 109.5 . . ?
N22 Fe2 N22 106.68(9) 2_655 3_665 ?
N22 Fe2 N22 106.68(9) 2_655 . ?
N22 Fe2 N22 106.68(9) 3_665 . ?
N22 Fe2 N24 91.90(11) 2_655 3_665 ?
N22 Fe2 N24 75.83(12) 3_665 3_665 ?
N22 Fe2 N24 159.18(12) . 3_665 ?
N22 Fe2 N24 75.82(12) 2_655 2_655 ?
N22 Fe2 N24 159.18(12) 3_665 2_655 ?
N22 Fe2 N24 91.90(11) . 2_655 ?
N24 Fe2 N24 83.47(12) 3_665 2_655 ?
N22 Fe2 N24 159.17(12) 2_655 . ?
N22 Fe2 N24 91.91(11) 3_665 . ?
N22 Fe2 N24 75.83(12) . . ?
N24 Fe2 N24 83.47(12) 3_665 . ?
N24 Fe2 N24 83.47(12) 2_655 . ?
C21 N21 C21 112.4(2) 3_665 . ?
C21 N21 C21 112.4(2) 3_665 2_655 ?
C21 N21 C21 112.4(2) . 2_655 ?
C23 N22 C22 120.4(3) . . ?
C23 N22 Fe2 117.9(2) . . ?
C22 N22 Fe2 121.4(2) . . ?
C26 N23 C25 109.2(3) . . ?
C26 N23 H23A 125.4 . . ?
C25 N23 H23A 125.4 . . ?
C26 N24 C24 106.3(3) . . ?
C26 N24 Fe2 140.2(3) . . ?
C24 N24 Fe2 113.4(2) . . ?
N21 C21 C22 108.9(3) . . ?
N21 C21 H21A 109.9 . . ?
C22 C21 H21A 109.9 . . ?
N21 C21 H21B 109.9 . . ?
C22 C21 H21B 109.9 . . ?
H21A C21 H21B 108.3 . . ?
N22 C22 C21 106.8(3) . . ?
N22 C22 H22A 110.4 . . ?
C21 C22 H22A 110.4 . . ?
N22 C22 H22B 110.4 . . ?
C21 C22 H22B 110.4 . . ?
H22A C22 H22B 108.6 . . ?
N22 C23 C24 116.5(3) . . ?
N22 C23 H23B 121.7 . . ?
C24 C23 H23B 121.7 . . ?
C25 C24 N24 108.4(4) . . ?
C25 C24 C23 135.2(4) . . ?
N24 C24 C23 116.3(3) . . ?
N23 C25 C24 105.5(4) . . ?
N23 C25 C27 121.6(4) . . ?
C24 C25 C27 132.9(5) . . ?
N24 C26 N23 110.5(4) . . ?
N24 C26 H26A 124.8 . . ?
N23 C26 H26A 124.8 . . ?
C25 C27 H27A 109.5 . . ?
C25 C27 H27B 109.5 . . ?
H27A C27 H27B 109.5 . . ?
C25 C27 H27C 109.5 . . ?
H27A C27 H27C 109.5 . . ?
H27B C27 H27C 109.5 . . ?
O2 Cl1 O1 110.1(2) . . ?
O2 Cl1 O3 109.9(2) . . ?
O1 Cl1 O3 110.1(2) . . ?
O2 Cl1 O4 108.8(2) . . ?
O1 Cl1 O4 108.51(17) . . ?
O3 Cl1 O4 109.36(18) . . ?
O21 Cl2 O24 110.0(3) . . ?
O21 Cl2 O23 109.6(2) . . ?
O24 Cl2 O23 107.2(2) . . ?
O21 Cl2 O22 111.9(3) . . ?
O24 Cl2 O22 109.3(3) . . ?
O23 Cl2 O22 108.7(3) . . ?
C2S C1S O1S 102.2(7) . . ?
C2S C1S H1SB 111.3 . . ?
O1S C1S H1SB 111.3 . . ?
C2S C1S H1SC 111.3 . . ?
O1S C1S H1SC 111.3 . . ?
H1SB C1S H1SC 109.2 . . ?
C1S C2S H2S1 109.5 . . ?
C1S C2S H2S2 109.5 . . ?
H2S1 C2S H2S2 109.5 . . ?
C1S C2S H2S3 109.5 . . ?
H2S1 C2S H2S3 109.5 . . ?
H2S2 C2S H2S3 109.5 . . ?
C1S O1S H1S 109.5 . . ?

loop_
_geom_bond_atom_site_label_1
_geom_bond_atom_site_label_2
_geom_bond_distance
_geom_bond_site_symmetry_2
_geom_bond_publ_flag
Fe1 N2 2.106(3) 3_675 ?
Fe1 N2 2.106(3) 2_765 ?
Fe1 N2 2.106(3) . ?
Fe1 N3 2.163(3) 3_675 ?
Fe1 N3 2.163(3) . ?
Fe1 N3 2.163(3) 2_765 ?
N1 C1 1.476(4) 3_675 ?
N1 C1 1.476(4) 2_765 ?
N1 C1 1.476(4) . ?
N2 C3 1.278(5) . ?
N2 C2 1.471(4) . ?
N3 C6 1.311(4) . ?
N3 C4 1.383(4) . ?
N4 C6 1.348(4) . ?
N4 C5 1.361(4) . ?
N4 H4A 0.8800 . ?
C1 C2 1.504(5) . ?
C1 H1A 0.9900 . ?
C1 H1B 0.9900 . ?
C2 H2A 0.9900 . ?
C2 H2B 0.9900 . ?
C3 C4 1.436(5) . ?
C3 H3A 0.9500 . ?
C4 C5 1.388(4) . ?
C5 C7 1.481(4) . ?
C6 H6A 0.9500 . ?
C7 H7A 0.9800 . ?
C7 H7B 0.9800 . ?
C7 H7C 0.9800 . ?
Fe2 N22 2.111(3) 2_655 ?
Fe2 N22 2.111(3) 3_665 ?
Fe2 N22 2.111(3) . ?
Fe2 N24 2.141(3) 3_665 ?
Fe2 N24 2.141(3) 2_655 ?
Fe2 N24 2.141(3) . ?
N21 C21 1.474(4) 3_665 ?
N21 C21 1.474(4) . ?
N21 C21 1.474(4) 2_655 ?
N22 C23 1.297(4) . ?
N22 C22 1.464(4) . ?
N23 C26 1.345(5) . ?
N23 C25 1.352(6) . ?
N23 H23A 0.8800 . ?
N24 C26 1.317(5) . ?
N24 C24 1.389(5) . ?
C21 C22 1.520(5) . ?
C21 H21A 0.9900 . ?
C21 H21B 0.9900 . ?
C22 H22A 0.9900 . ?
C22 H22B 0.9900 . ?
C23 C24 1.416(5) . ?
C23 H23B 0.9500 . ?
C24 C25 1.386(5) . ?
C25 C27 1.487(6) . ?
C26 H26A 0.9500 . ?
C27 H27A 0.9800 . ?
C27 H27B 0.9800 . ?
C27 H27C 0.9800 . ?
Cl1 O2 1.432(3) . ?
Cl1 O1 1.438(3) . ?
Cl1 O3 1.439(3) . ?
Cl1 O4 1.462(3) . ?
Cl2 O21 1.410(3) . ?
Cl2 O24 1.420(4) . ?
Cl2 O23 1.424(3) . ?
Cl2 O22 1.450(5) . ?
C1S C2S 1.474(12) . ?
C1S O1S 1.548(15) . ?
C1S H1SB 0.9900 . ?
C1S H1SC 0.9900 . ?
C2S H2S1 0.9800 . ?
C2S H2S2 0.9800 . ?
C2S H2S3 0.9800 . ?
O1S H1S 0.8400 . ?

loop_
_geom_hbond_atom_site_label_D
_geom_hbond_atom_site_label_H
_geom_hbond_atom_site_label_A
_geom_hbond_distance_DH
_geom_hbond_distance_HA
_geom_hbond_distance_DA
_geom_hbond_angle_DHA
_geom_hbond_site_symmetry_A
_geom_hbond_publ_flag
N4 H4A O4 0.880 2.087 2.869 147.49 9_554 ?
N4 H4A O23 0.880 2.500 3.099 125.88 9_664 ?
N23 H23A O4 0.880 1.992 2.837 160.65 1_655 ?
N23 H23A CL1 0.880 2.980 3.800 155.93 1_655 ?
O1S H1S O22 0.840 1.884 2.687 159.50 3_665 ?
O1S H1S CL2 0.840 2.948 3.781 171.70 3_665 ?
